data_1545508
loop_
_publ_author_name
'Ouahine, Halima'
'Ait Ali, Mustapha'
'El Firdoussi, Larbi'
'Spannenberg, Anke'

_publ_section_title
;
 5-Methylbenzo[<i>d</i>][2,1,3]selenadiazole
;
_journal_coeditor_code RZ4011
_journal_issue 2
_journal_name_full IUCrData
_journal_page_first x170226
_journal_paper_doi 10.1107/S2414314617002267
_journal_volume 2
_journal_year 2017
_chemical_formula_iupac 'C7 H6 N2 Se'
_chemical_formula_moiety 'C7 H6 N2 Se'
_chemical_formula_sum 'C7 H6 N2 Se'
_chemical_formula_weight 197.10
_chemical_name_systematic
;
5-Methylbenzo[<i>d</i>][2,1,3]selenadiazole
;
_space_group_crystal_system monoclinic
_space_group_IT_number 14
_space_group_name_Hall '-P 2ybc'
_space_group_name_H-M_alt 'P 1 21/c 1'
_symmetry_space_group_name_Hall '-P 2ybc'
_symmetry_space_group_name_H-M 'P 1 21/c 1'
_atom_sites_solution_hydrogens geom
_audit_creation_method SHELXL-2014/7
_cell_angle_alpha 90
_cell_angle_beta 96.6007(16)
_cell_angle_gamma 90
_cell_formula_units_Z 4
_cell_length_a 10.2436(8)
_cell_length_b 4.7669(4)
_cell_length_c 14.1543(11)
_cell_measurement_reflns_used 6123
_cell_measurement_temperature 150(2)
_cell_measurement_theta_max 30.47
_cell_measurement_theta_min 2.90
_cell_volume 686.58(10)
_computing_cell_refinement
;
SAINT (Bruker, 2013)
;
_computing_data_collection
;
APEX2 (Bruker, 2014)
;
_computing_data_reduction
;
SAINT (Bruker, 2013)
;
_computing_molecular_graphics
;
Mercury (Macrae <i>et al.</i>,  2006)
;
_computing_publication_material
;
publCIF (Westrip, 2010)
;
_computing_structure_refinement
;
SHELXL2014 (Sheldrick, 2015)
;
_computing_structure_solution
;
SHELXS97 (Sheldrick, 2008)
;
_diffrn_ambient_temperature 150(2)
_diffrn_detector_area_resol_mean 8.3333
_diffrn_measured_fraction_theta_full 1.000
_diffrn_measured_fraction_theta_max 1.000
_diffrn_measurement_device_type 'Bruker APEXII CCD'
_diffrn_measurement_method '\f and \w scans'
_diffrn_radiation_type MoK\a
_diffrn_radiation_wavelength 0.71073
_diffrn_reflns_av_R_equivalents 0.0289
_diffrn_reflns_limit_h_max 13
_diffrn_reflns_limit_h_min -12
_diffrn_reflns_limit_k_max 6
_diffrn_reflns_limit_k_min -6
_diffrn_reflns_limit_l_max 18
_diffrn_reflns_limit_l_min -18
_diffrn_reflns_number 9766
_diffrn_reflns_theta_full 25.242
_diffrn_reflns_theta_max 27.978
_diffrn_reflns_theta_min 2.001
_exptl_absorpt_coefficient_mu 5.379
_exptl_absorpt_correction_T_max 0.66
_exptl_absorpt_correction_T_min 0.41
_exptl_absorpt_correction_type multi-scan
_exptl_absorpt_process_details
;
(SADABS; Bruker, 2014)
;
_exptl_crystal_colour colourless
_exptl_crystal_density_diffrn 1.907
_exptl_crystal_description needle
_exptl_crystal_F_000 384
_exptl_crystal_size_max 0.526
_exptl_crystal_size_mid 0.129
_exptl_crystal_size_min 0.084
_refine_diff_density_max 0.448
_refine_diff_density_min -0.544
_refine_ls_extinction_method none
_refine_ls_goodness_of_fit_ref 1.050
_refine_ls_hydrogen_treatment constr
_refine_ls_matrix_type full
_refine_ls_number_parameters 92
_refine_ls_number_reflns 1666
_refine_ls_number_restraints 0
_refine_ls_restrained_S_all 1.050
_refine_ls_R_factor_all 0.0258
_refine_ls_R_factor_gt 0.0235
_refine_ls_shift/su_max 0.001
_refine_ls_shift/su_mean 0.000
_refine_ls_structure_factor_coef Fsqd
_refine_ls_weighting_details 'w=1/[\s^2^(Fo^2^)+(0.0423P)^2^+0.3807P] where P=(Fo^2^+2Fc^2^)/3'
_refine_ls_weighting_scheme calc
_refine_ls_wR_factor_gt 0.0644
_refine_ls_wR_factor_ref 0.0664
_reflns_number_gt 1551
_reflns_number_total 1666
_reflns_threshold_expression 'I > 2\s(I)'
_cod_data_source_file rz4011sup1.cif
_cod_data_source_block I
_cod_database_code 1545508
_shelx_space_group_comment
;
The symmetry employed for this shelxl refinement is uniquely defined
by the following loop, which should always be used as a source of
symmetry information in preference to the above space-group names.
They are only intended as comments.
;

loop_
_space_group_symop_operation_xyz
'x, y, z'
'-x, y+1/2, -z+1/2'
'-x, -y, -z'
'x, -y-1/2, z-1/2'

loop_
_atom_site_type_symbol
_atom_site_label
_atom_site_fract_x
_atom_site_fract_y
_atom_site_fract_z
_atom_site_U_iso_or_equiv
_atom_site_adp_type
_atom_site_calc_flag
_atom_site_occupancy
C C1 0.65487(18) 0.4128(4) 0.91555(13) 0.0175(3) Uani d 1
C C2 0.62888(18) 0.5312(4) 0.82258(13) 0.0201(4) Uani d 1
H H2 0.5533 0.4764 0.7815 0.024 Uiso calc 1
C C3 0.71401(19) 0.7236(4) 0.79367(13) 0.0205(4) Uani d 1
H H3 0.6957 0.8033 0.7321 0.025 Uiso calc 1
C C4 0.83091(18) 0.8116(4) 0.85274(14) 0.0181(4) Uani d 1
C C5 0.85896(18) 0.7016(4) 0.94160(14) 0.0196(4) Uani d 1
H H5 0.9363 0.7576 0.9806 0.024 Uiso calc 1
C C6 0.77171(18) 0.5015(4) 0.97612(13) 0.0179(4) Uani d 1
C C7 0.91893(19) 1.0247(4) 0.81370(14) 0.0223(4) Uani d 1
H H7A 0.8820 1.2127 0.8195 0.033 Uiso calc 1
H H7B 0.9256 0.9838 0.7466 0.033 Uiso calc 1
H H7C 1.0065 1.0163 0.8496 0.033 Uiso calc 1
N N1 0.57862(16) 0.2254(4) 0.95243(12) 0.0206(3) Uani d 1
N N2 0.79010(18) 0.3861(4) 1.06228(12) 0.0228(3) Uani d 1
Se Se1 0.65506(2) 0.15213(4) 1.07010(2) 0.02169(9) Uani d 1

loop_
_atom_site_aniso_label
_atom_site_aniso_U_11
_atom_site_aniso_U_22
_atom_site_aniso_U_33
_atom_site_aniso_U_12
_atom_site_aniso_U_13
_atom_site_aniso_U_23
C1 0.0185(8) 0.0160(8) 0.0182(8) 0.0025(7) 0.0036(7) -0.0014(7)
C2 0.0198(9) 0.0220(9) 0.0181(8) -0.0001(7) 0.0000(7) -0.0012(7)
C3 0.0238(9) 0.0198(9) 0.0177(8) 0.0025(7) 0.0021(7) -0.0001(7)
C4 0.0187(9) 0.0153(8) 0.0209(9) 0.0020(6) 0.0052(7) -0.0028(7)
C5 0.0195(9) 0.0187(9) 0.0204(9) -0.0008(7) 0.0010(7) -0.0026(7)
C6 0.0200(8) 0.0168(9) 0.0169(8) 0.0020(6) 0.0023(6) -0.0015(6)
C7 0.0256(9) 0.0171(9) 0.0251(9) -0.0012(7) 0.0068(7) -0.0007(7)
N1 0.0199(8) 0.0216(8) 0.0206(8) 0.0006(6) 0.0043(6) -0.0006(6)
N2 0.0249(9) 0.0236(8) 0.0197(8) -0.0009(6) 0.0009(6) 0.0018(6)
Se1 0.02535(14) 0.02166(14) 0.01885(13) 0.00117(6) 0.00588(8) 0.00329(6)

loop_
_atom_type_symbol
_atom_type_description
_atom_type_scat_dispersion_real
_atom_type_scat_dispersion_imag
_atom_type_scat_source
C C 0.0033 0.0016 'International Tables Vol C Tables 4.2.6.8 and 6.1.1.4'
H H 0.0000 0.0000 'International Tables Vol C Tables 4.2.6.8 and 6.1.1.4'
N N 0.0061 0.0033 'International Tables Vol C Tables 4.2.6.8 and 6.1.1.4'
Se Se -0.0929 2.2259 'International Tables Vol C Tables 4.2.6.8 and 6.1.1.4'

loop_
_geom_angle_atom_site_label_1
_geom_angle_atom_site_label_2
_geom_angle_atom_site_label_3
_geom_angle
N1 C1 C2 124.78(18)
N1 C1 C6 116.39(17)
C2 C1 C6 118.83(17)
C3 C2 C1 119.04(18)
C3 C2 H2 120.5
C1 C2 H2 120.5
C2 C3 C4 122.69(18)
C2 C3 H3 118.7
C4 C3 H3 118.7
C5 C4 C3 119.75(18)
C5 C4 C7 121.81(18)
C3 C4 C7 118.44(17)
C4 C5 C6 119.87(18)
C4 C5 H5 120.1
C6 C5 H5 120.1
N2 C6 C5 124.06(17)
N2 C6 C1 116.14(17)
C5 C6 C1 119.80(17)
C4 C7 H7A 109.5
C4 C7 H7B 109.5
H7A C7 H7B 109.5
C4 C7 H7C 109.5
H7A C7 H7C 109.5
H7B C7 H7C 109.5
C1 N1 Se1 106.37(13)
C6 N2 Se1 106.57(13)
N2 Se1 N1 94.54(8)

loop_
_geom_bond_atom_site_label_1
_geom_bond_atom_site_label_2
_geom_bond_distance
C1 N1 1.332(3)
C1 C2 1.429(3)
C1 C6 1.453(3)
C2 C3 1.361(3)
C2 H2 0.9500
C3 C4 1.442(3)
C3 H3 0.9500
C4 C5 1.363(3)
C4 C7 1.505(3)
C5 C6 1.431(3)
C5 H5 0.9500
C6 N2 1.331(2)
C7 H7A 0.9800
C7 H7B 0.9800
C7 H7C 0.9800
N1 Se1 1.7916(17)
N2 Se1 1.7902(18)

loop_
_geom_torsion_atom_site_label_1
_geom_torsion_atom_site_label_2
_geom_torsion_atom_site_label_3
_geom_torsion_atom_site_label_4
_geom_torsion
N1 C1 C2 C3 179.25(18)
C6 C1 C2 C3 -0.1(3)
C1 C2 C3 C4 0.7(3)
C2 C3 C4 C5 -0.4(3)
C2 C3 C4 C7 179.66(18)
C3 C4 C5 C6 -0.6(3)
C7 C4 C5 C6 179.39(17)
C4 C5 C6 N2 -179.01(18)
C4 C5 C6 C1 1.1(3)
N1 C1 C6 N2 -0.1(3)
C2 C1 C6 N2 179.36(17)
N1 C1 C6 C5 179.78(17)
C2 C1 C6 C5 -0.8(3)
C2 C1 N1 Se1 -179.30(15)
C6 C1 N1 Se1 0.1(2)
C5 C6 N2 Se1 -179.85(15)
C1 C6 N2 Se1 0.0(2)
C6 N2 Se1 N1 0.04(14)
C1 N1 Se1 N2 -0.09(14)

_cod_database_fobs_code 1545508
